data_4112595
loop_
_publ_author_name
'Anne Petitjean'
'Richard G. Khoury'
'Nathalie Kyritsakas'
'Jean-Marie Lehn'

_publ_section_title
;
 Dynamic Devices. Shape Switching and Substrate Binding in Ion-Controlled
 Nanomechanical Molecular Tweezers
;
_journal_name_full 'Journal of the American Chemical Society'
_journal_page_first 6637
_journal_page_last 6647
_journal_paper_doi 10.1021/ja031915r
_journal_volume 126
_journal_year 2004
_chemical_formula_moiety 'C55 H31 N7 O7'
_chemical_formula_sum 'C55 H31 N7 O7'
_chemical_formula_weight 901.90
_chemical_name_systematic ' ?'
_space_group_IT_number 2
_symmetry_cell_setting triclinic
_symmetry_space_group_name_Hall '-P 1'
_symmetry_space_group_name_H-M 'P -1'
_cell_angle_alpha 80.867(5)
_cell_angle_beta 80.186(5)
_cell_angle_gamma 77.429(5)
_cell_formula_units_Z 2
_cell_length_a 9.3171(2)
_cell_length_b 11.5016(3)
_cell_length_c 20.4556(7)
_cell_measurement_temperature 173
_cell_volume 2091.27(11)
_computing_publication_material CIFGEN_IN_OpenMoleN_(_1997)
_computing_structure_refinement LSFM_OpenMoleN_(_1997)
_computing_structure_solution direct_methods_(SIR,_Burla_et_al.,_1989)
_diffrn_ambient_temperature 173
_diffrn_measurement_details
;
  14258 reflections were collected using program Collect
 ("Collect" Data collection software, Nonius B.V., 1998)
 The conditions were as follow : crystal to detector distance =  36. mm.
 Scan angle =  2.0 deg 1 scans of   60 sec per frame.
 Data collection was divided into  2 set(s)
 with the following starting angles and number of frames :

 Set 1 Theta =    6.30 Omega =    0.00 Kappa =    0.00  107 frames
 Set 2 Theta =   -4.80 Kappa = -169.00 Phi   =    0.00   25 frames
 Friedel pairs were averaged. Internal R = 0.04
;
_diffrn_measurement_device_type KappaCCD
_diffrn_measurement_method '\p scans'
_diffrn_radiation_monochromator graphite
_diffrn_radiation_type Mo-K\a
_diffrn_radiation_wavelength 0.71073
_diffrn_reflns_av_R_equivalents 0.040
_diffrn_reflns_av_sigmaI/netI 0.333
_diffrn_reflns_limit_h_max 12
_diffrn_reflns_limit_h_min -12
_diffrn_reflns_limit_k_max 14
_diffrn_reflns_limit_k_min -13
_diffrn_reflns_limit_l_max 26
_diffrn_reflns_limit_l_min -25
_diffrn_reflns_number 14258
_diffrn_reflns_theta_max 27.51
_diffrn_reflns_theta_min 2.5
_diffrn_source xray_tube
_diffrn_standards_decay_% 0
_exptl_absorpt_coefficient_mu 0.097
_exptl_absorpt_correction_type none
_exptl_crystal_colour red
_exptl_crystal_density_diffrn 1.43
_exptl_crystal_density_method none
_exptl_crystal_description prism
_exptl_crystal_F_000 932
_exptl_crystal_size_max 0.20
_exptl_crystal_size_mid 0.20
_exptl_crystal_size_min 0.04
_refine_diff_density_max 0.814
_refine_diff_density_min -0.815
_refine_ls_extinction_method none
_refine_ls_goodness_of_fit_all 1.395
_refine_ls_goodness_of_fit_ref 1.123
_refine_ls_hydrogen_treatment noref
_refine_ls_matrix_type full
_refine_ls_number_constraints 6
_refine_ls_number_parameters 613
_refine_ls_number_reflns 3772
_refine_ls_number_restraints 0
_refine_ls_R_factor_all 0.148
_refine_ls_R_factor_gt 0.071
_refine_ls_shift/esd_mean 0.000
_refine_ls_shift/su_max 0.008
_refine_ls_structure_factor_coef F
_refine_ls_weighting_scheme sigma
_refine_ls_wR_factor_all 0.246
_refine_ls_wR_factor_ref 0.083
_reflns_number_gt 3772
_reflns_number_total 9514
_reflns_threshold_expression >3.0\s(I)
_cod_data_source_file ja031915rsi20031223_050912.cif
_cod_data_source_block st826
_cod_original_cell_volume 2091.3(1)
_cod_database_code 4112595

loop_
_symmetry_equiv_pos_as_xyz
x,y,z
-x,-y,-z

loop_
_atom_site_aniso_label
_atom_site_aniso_U_11
_atom_site_aniso_U_22
_atom_site_aniso_U_33
_atom_site_aniso_U_12
_atom_site_aniso_U_13
_atom_site_aniso_U_23
_atom_site_aniso_type_symbol
C1 0.023(2) 0.029(3) 0.028(3) -0.005(2) 0.001(2) -0.003(2) C
C2 0.030(2) 0.037(3) 0.037(3) -0.009(2) 0.003(2) -0.009(2) C
C3 0.037(3) 0.048(3) 0.050(3) -0.023(2) -0.001(3) -0.008(3) C
C4 0.046(3) 0.045(3) 0.050(3) -0.020(2) 0.006(3) -0.021(3) C
C5 0.042(3) 0.028(3) 0.050(3) -0.006(2) 0.006(3) -0.015(2) C
C6 0.033(3) 0.021(2) 0.030(3) -0.002(2) 0.003(2) -0.003(2) C
C7 0.027(2) 0.029(3) 0.033(3) 0.005(2) 0.003(2) -0.005(2) C
C8 0.022(2) 0.030(3) 0.029(3) 0.002(2) 0.001(2) -0.001(2) C
C9 0.019(2) 0.052(3) 0.041(3) 0.002(2) -0.004(2) -0.010(3) C
C10 0.026(3) 0.077(4) 0.046(3) -0.007(3) -0.008(2) -0.015(3) C
C11 0.036(3) 0.059(3) 0.038(3) -0.013(2) -0.004(2) -0.021(3) C
C12 0.023(2) 0.038(3) 0.031(3) -0.000(2) 0.001(2) -0.009(2) C
C13 0.026(2) 0.030(3) 0.021(2) -0.004(2) 0.001(2) -0.001(2) C
C14 0.021(2) 0.022(2) 0.027(3) -0.001(2) -0.001(2) 0.002(2) C
C15 0.017(2) 0.029(2) 0.025(2) -0.003(2) -0.002(2) -0.007(2) C
C16 0.025(2) 0.034(3) 0.031(3) -0.002(2) -0.002(2) -0.004(2) C
C17 0.026(2) 0.040(3) 0.028(3) -0.005(2) 0.007(2) -0.002(2) C
C18 0.024(2) 0.033(3) 0.029(3) -0.002(2) 0.001(2) -0.011(2) C
C19 0.022(2) 0.031(3) 0.028(3) -0.003(2) -0.004(2) -0.009(2) C
N1 0.020(2) 0.027(2) 0.027(2) -0.000(2) 0.000(2) -0.007(2) n
C20 0.018(2) 0.032(3) 0.029(3) -0.002(2) -0.003(2) -0.009(2) C
N2 0.026(2) 0.030(2) 0.032(2) 0.007(2) -0.002(2) -0.010(2) n
C21 0.038(3) 0.033(3) 0.034(3) 0.010(2) 0.000(2) -0.014(2) C
N3 0.040(2) 0.033(2) 0.028(2) 0.002(2) -0.001(2) -0.008(2) n
C22 0.022(2) 0.029(2) 0.030(3) -0.002(2) -0.003(2) -0.009(2) C
C23 0.021(2) 0.027(3) 0.030(3) -0.000(2) 0.003(2) -0.008(2) C
C24 0.031(2) 0.025(2) 0.032(3) -0.008(2) -0.003(2) -0.006(2) C
C25 0.032(3) 0.032(3) 0.040(3) -0.002(2) -0.004(2) -0.006(2) C
C26 0.050(3) 0.032(3) 0.036(3) -0.006(3) -0.004(3) 0.005(3) C
C27 0.048(3) 0.039(3) 0.032(3) -0.010(3) 0.007(3) 0.003(3) C
C28 0.035(3) 0.031(3) 0.032(3) -0.010(2) 0.001(2) -0.003(2) C
N4 0.029(2) 0.028(2) 0.029(2) -0.006(2) 0.000(2) -0.004(2) n
C29 0.032(3) 0.029(3) 0.027(3) -0.005(2) 0.006(2) -0.000(2) C
C30 0.039(3) 0.036(3) 0.029(3) -0.015(2) 0.007(2) -0.004(2) C
C31 0.043(3) 0.042(3) 0.045(3) -0.013(2) 0.008(3) -0.011(3) C
C32 0.049(3) 0.067(3) 0.049(3) -0.029(2) 0.004(3) -0.024(3) C
C33 0.043(3) 0.062(3) 0.050(4) -0.026(2) 0.000(3) -0.010(3) C
C34 0.033(3) 0.048(3) 0.042(3) -0.013(2) 0.006(3) -0.003(3) C
C35 0.030(3) 0.041(3) 0.032(3) -0.011(2) 0.005(2) 0.001(3) C
C36 0.033(3) 0.037(3) 0.030(3) -0.005(2) 0.006(2) -0.003(2) C
C37 0.037(3) 0.029(3) 0.023(3) -0.010(2) 0.005(2) 0.005(2) C
C38 0.047(3) 0.029(3) 0.032(3) -0.009(2) 0.001(3) -0.003(2) C
C39 0.059(3) 0.034(3) 0.034(3) -0.011(3) -0.009(3) -0.003(2) C
C40 0.047(3) 0.042(3) 0.040(3) -0.013(2) -0.013(3) 0.003(3) C
C41 0.037(3) 0.034(3) 0.032(3) -0.006(2) -0.003(2) 0.005(2) C
C42 0.030(2) 0.032(3) 0.028(3) -0.008(2) -0.000(2) 0.001(2) C
C43 0.048(3) 0.032(3) 0.030(3) -0.013(2) -0.005(2) 0.003(2) C
C44 0.025(3) 0.034(3) 0.041(3) 0.009(2) 0.005(2) 0.005(3) C
C45 0.036(3) 0.055(3) 0.041(3) -0.022(2) -0.013(2) 0.005(3) C
C46 0.051(3) 0.037(3) 0.032(3) -0.013(2) -0.004(3) -0.008(2) C
C47 0.028(3) 0.047(3) 0.041(3) -0.004(2) 0.003(2) -0.007(3) C
C48 0.029(2) 0.043(3) 0.037(3) -0.011(2) -0.006(2) 0.002(3) C
C49 0.040(3) 0.046(3) 0.033(3) -0.014(2) -0.003(2) -0.001(3) C
O1 0.021(2) 0.063(2) 0.062(2) 0.003(2) -0.000(2) -0.022(2) O
C50 0.045(3) 0.027(3) 0.030(3) -0.008(2) 0.007(3) -0.004(2) C
C51 0.039(3) 0.037(3) 0.036(3) -0.014(2) -0.001(2) 0.002(3) C
C52 0.045(3) 0.033(3) 0.036(3) -0.017(2) -0.002(2) -0.006(2) C
C53 0.053(3) 0.032(3) 0.045(3) -0.009(3) 0.009(3) -0.007(3) C
C54 0.047(3) 0.038(3) 0.047(4) -0.005(3) 0.003(3) -0.006(3) C
C55 0.043(3) 0.037(3) 0.030(3) -0.016(2) -0.008(2) 0.009(2) C
N5 0.076(3) 0.052(3) 0.046(3) -0.032(2) 0.002(3) -0.009(2) n
O2 0.081(3) 0.087(3) 0.068(3) -0.035(2) -0.022(2) -0.020(2) O
O3 0.112(3) 0.080(3) 0.062(3) -0.038(2) 0.009(3) -0.043(2) O
N6 0.069(3) 0.065(3) 0.058(3) -0.022(3) 0.003(3) -0.020(3) n
O4 0.072(3) 0.081(3) 0.086(3) -0.019(2) 0.001(2) -0.046(2) O
O5 0.057(2) 0.118(3) 0.093(3) -0.043(2) -0.020(2) -0.039(2) O

loop_
_atom_site_label
_atom_site_fract_x
_atom_site_fract_y
_atom_site_fract_z
_atom_site_U_iso_or_equiv
_atom_site_occupancy
_atom_site_thermal_displace_type
_atom_site_calc_flag
_atom_site_calc_attached_atom
_atom_site_type_symbol
C1 0.2185(5) 0.0510(4) 0.3678(2) 0.027(2) 1.000 Uani ? ? C
C2 0.0781(5) 0.0453(5) 0.3512(3) 0.034(3) 1.000 Uani ? ? C
C3 0.0642(6) -0.0353(5) 0.3122(3) 0.045(3) 1.000 Uani ? ? C
C4 0.1908(6) -0.1157(5) 0.2860(3) 0.047(3) 1.000 Uani ? ? C
C5 0.3263(6) -0.1137(5) 0.3002(3) 0.039(3) 1.000 Uani ? ? C
C6 0.3474(5) -0.0302(4) 0.3404(3) 0.027(3) 1.000 Uani ? ? C
C7 0.4866(5) -0.0260(5) 0.3544(3) 0.030(3) 1.000 Uani ? ? C
C8 0.5068(5) 0.0562(4) 0.3932(3) 0.027(3) 1.000 Uani ? ? C
C9 0.6492(5) 0.0621(5) 0.4068(3) 0.034(3) 1.000 Uani ? ? C
C10 0.6670(6) 0.1435(6) 0.4438(3) 0.045(3) 1.000 Uani ? ? C
C11 0.5440(6) 0.2285(5) 0.4682(3) 0.043(3) 1.000 Uani ? ? C
C12 0.4048(5) 0.2271(5) 0.4567(3) 0.030(3) 1.000 Uani ? ? C
C13 0.3798(5) 0.1396(4) 0.4196(2) 0.025(2) 1.000 Uani ? ? C
C14 0.2369(5) 0.1339(4) 0.4082(2) 0.023(2) 1.000 Uani ? ? C
C15 0.1050(5) 0.2152(4) 0.4407(2) 0.023(2) 1.000 Uani ? ? C
C16 0.0304(5) 0.1775(5) 0.5021(3) 0.030(3) 1.000 Uani ? ? C
C17 -0.0872(5) 0.2565(5) 0.5322(3) 0.031(3) 1.000 Uani ? ? C
C18 -0.1295(5) 0.3699(4) 0.4997(2) 0.028(3) 1.000 Uani ? ? C
C19 -0.0517(5) 0.4012(4) 0.4373(2) 0.027(2) 1.000 Uani ? ? C
N1 0.0647(4) 0.3253(3) 0.4082(2) 0.025(2) 1.000 Uani ? ? n
C20 -0.0918(5) 0.5206(4) 0.3981(2) 0.026(2) 1.000 Uani ? ? C
N2 -0.1890(4) 0.6059(4) 0.4289(2) 0.029(2) 1.000 Uani ? ? n
C21 -0.2225(6) 0.7104(5) 0.3905(3) 0.035(3) 1.000 Uani ? ? C
N3 -0.1700(5) 0.7421(4) 0.3272(2) 0.033(2) 1.000 Uani ? ? n
C22 -0.0710(5) 0.6552(4) 0.2983(2) 0.027(2) 1.000 Uani ? ? C
C23 -0.0319(5) 0.5423(4) 0.3318(2) 0.026(2) 1.000 Uani ? ? C
C24 -0.0045(5) 0.6858(4) 0.2272(3) 0.029(3) 1.000 Uani ? ? C
C25 -0.0693(5) 0.7844(5) 0.1869(3) 0.034(3) 1.000 Uani ? ? C
C26 -0.0045(6) 0.8053(5) 0.1212(3) 0.038(3) 1.000 Uani ? ? C
C27 0.1211(6) 0.7264(5) 0.0988(3) 0.039(3) 1.000 Uani ? ? C
C28 0.1807(5) 0.6295(5) 0.1420(3) 0.033(3) 1.000 Uani ? ? C
N4 0.1199(4) 0.6091(4) 0.2060(2) 0.029(2) 1.000 Uani ? ? n
C29 0.3175(5) 0.5410(4) 0.1191(3) 0.029(3) 1.000 Uani ? ? C
C30 0.4568(6) 0.5431(5) 0.1375(3) 0.035(3) 1.000 Uani ? ? C
C31 0.4765(6) 0.6263(5) 0.1780(3) 0.043(3) 1.000 Uani ? ? C
C32 0.6118(6) 0.6243(5) 0.1957(3) 0.055(3) 1.000 Uani ? ? C
C33 0.7361(6) 0.5392(5) 0.1740(3) 0.051(3) 1.000 Uani ? ? C
C34 0.7235(6) 0.4593(5) 0.1343(3) 0.040(3) 1.000 Uani ? ? C
C35 0.5853(5) 0.4574(5) 0.1146(3) 0.034(3) 1.000 Uani ? ? C
C36 0.5712(6) 0.3773(5) 0.0728(3) 0.033(3) 1.000 Uani ? ? C
C37 0.4355(5) 0.3754(4) 0.0531(2) 0.029(3) 1.000 Uani ? ? C
C38 0.4219(6) 0.2959(5) 0.0089(3) 0.035(3) 1.000 Uani ? ? C
C39 0.2893(6) 0.2951(5) -0.0090(3) 0.041(3) 1.000 Uani ? ? C
C40 0.1595(6) 0.3701(5) 0.0183(3) 0.043(3) 1.000 Uani ? ? C
C41 0.1666(6) 0.4489(5) 0.0601(3) 0.034(3) 1.000 Uani ? ? C
C42 0.3049(5) 0.4580(5) 0.0781(3) 0.030(3) 1.000 Uani ? ? C
C43 0.4697(6) 0.2125(5) 0.2265(3) 0.036(3) 1.000 Uani ? ? C
C44 0.6056(5) 0.2204(5) 0.2425(3) 0.033(3) 1.000 Uani ? ? C
C45 0.6170(6) 0.3062(5) 0.2818(3) 0.043(3) 1.000 Uani ? ? C
C46 0.4884(6) 0.3814(5) 0.3045(3) 0.039(3) 1.000 Uani ? ? C
C47 0.3509(6) 0.3774(5) 0.2897(3) 0.038(3) 1.000 Uani ? ? C
C48 0.3456(5) 0.2925(5) 0.2513(3) 0.036(3) 1.000 Uani ? ? C
C49 0.2104(6) 0.2749(5) 0.2257(3) 0.039(3) 1.000 Uani ? ? C
O1 0.0826(4) 0.3253(4) 0.2365(2) 0.044(2) 1.000 Uani ? ? O
C50 0.2691(6) 0.1776(5) 0.1826(3) 0.033(3) 1.000 Uani ? ? C
C51 0.1918(6) 0.1347(5) 0.1418(3) 0.037(3) 1.000 Uani ? ? C
C52 0.2751(6) 0.0513(5) 0.1015(3) 0.037(3) 1.000 Uani ? ? C
C53 0.4229(6) 0.0094(5) 0.1027(3) 0.043(3) 1.000 Uani ? ? C
C54 0.4987(6) 0.0508(5) 0.1427(3) 0.044(3) 1.000 Uani ? ? C
C55 0.4235(6) 0.1376(5) 0.1823(3) 0.036(3) 1.000 Uani ? ? C
N5 0.2032(6) 0.0168(4) 0.0499(3) 0.057(3) 1.000 Uani ? ? n
O2 0.0727(5) 0.0665(4) 0.0469(2) 0.078(3) 1.000 Uani ? ? O
O3 0.2766(6) -0.0540(4) 0.0135(2) 0.082(3) 1.000 Uani ? ? O
N6 0.5049(6) 0.4742(5) 0.3443(3) 0.064(3) 1.000 Uani ? ? n
O4 0.3890(5) 0.5427(4) 0.3641(2) 0.079(3) 1.000 Uani ? ? O
O5 0.6281(4) 0.4767(4) 0.3554(2) 0.085(3) 1.000 Uani ? ? O
N7 0.7436(7) 0.1443(6) 0.2185(3) 0.062(2) 0.800 Uiso ? ? n
O6 0.8554(9) 0.1769(8) 0.2122(4) 0.125(3) 0.800 Uiso ? ? O
O7 0.7401(8) 0.0367(7) 0.2208(4) 0.108(3) 0.800 Uiso ? ? O
N8 0.650(2) 0.019(2) 0.1407(7) 0.062(8) 0.200 Uiso ? ? n
O8 0.6812(2) -0.0803(2) 0.1220(7) 0.13(1) 0.200 Uiso ? ? O
O9 0.7370(2) 0.0768(2) 0.1478(7) 0.055(6) 0.200 Uiso ? ? O
H1 -0.0080 0.0993 0.3678 0.0452 1.000 Uiso calc C2 H
H2 -0.0311 -0.0378 0.3024 0.0561 1.000 Uiso calc C3 H
H3 0.1803 -0.1714 0.2583 0.0584 1.000 Uiso calc C4 H
H4 0.4098 -0.1695 0.2830 0.0525 1.000 Uiso calc C5 H
H5 0.5707 -0.0810 0.3370 0.0418 1.000 Uiso calc C7 H
H6 0.7338 0.0075 0.3894 0.0500 1.000 Uiso calc C9 H
H7 0.7630 0.1437 0.4536 0.0632 1.000 Uiso calc C10 H
H8 0.5585 0.2873 0.4930 0.0551 1.000 Uiso calc C11 H
H9 0.3232 0.2850 0.4734 0.0415 1.000 Uiso calc C12 H
H10 0.0595 0.0983 0.5235 0.0402 1.000 Uiso calc C16 H
H11 -0.1382 0.2325 0.5748 0.0427 1.000 Uiso calc C17 H
H12 -0.2100 0.4255 0.5194 0.0377 1.000 Uiso calc C18 H
H13 -0.2940 0.7706 0.4115 0.0485 1.000 Uiso calc C21 H
H14 0.0347 0.4806 0.3100 0.0349 1.000 Uiso calc C23 H
H15 -0.1565 0.8369 0.2039 0.0458 1.000 Uiso calc C25 H
H16 -0.0458 0.8726 0.0922 0.0530 1.000 Uiso calc C26 H
H17 0.1670 0.7383 0.0538 0.0544 1.000 Uiso calc C27 H
H18 0.3936 0.6848 0.1930 0.0571 1.000 Uiso calc C31 H
H19 0.6218 0.6809 0.2230 0.0676 1.000 Uiso calc C32 H
H20 0.8295 0.5376 0.1872 0.0650 1.000 Uiso calc C33 H
H21 0.8092 0.4032 0.1193 0.0544 1.000 Uiso calc C34 H
H22 0.6570 0.3219 0.0572 0.0456 1.000 Uiso calc C36 H
H23 0.5077 0.2422 -0.0083 0.0479 1.000 Uiso calc C38 H
H24 0.2834 0.2438 -0.0402 0.0544 1.000 Uiso calc C39 H
H25 0.0660 0.3656 0.0074 0.0554 1.000 Uiso calc C40 H
H26 0.0778 0.4989 0.0777 0.0467 1.000 Uiso calc C41 H
H27 0.7103 0.3123 0.2923 0.0547 1.000 Uiso calc C45 H
H28 0.2639 0.4313 0.3055 0.0519 1.000 Uiso calc C47 H
H29 0.0879 0.1614 0.1417 0.0487 1.000 Uiso calc C51 H
H30 0.4745 -0.0499 0.0751 0.0586 1.000 Uiso calc C53 H

loop_
_atom_type_symbol
_atom_type_scat_dispersion_real
_atom_type_scat_dispersion_imag
_atom_type_scat_source
C 0.002 0.002 International_Tables_Vol_IV_Table_2.3.1
H 0.000 0.000 International_Tables_Vol_IV_Table_2.3.1
N 0.004 0.003 International_Tables_Vol_IV_Table_2.3.1
O 0.008 0.006 International_Tables_Vol_IV_Table_2.3.1

loop_
_geom_angle_atom_site_label_1
_geom_angle_atom_site_label_2
_geom_angle_atom_site_label_3
_geom_angle
C2 C1 C6 117.7(5)
C2 C1 C14 123.1(5)
C6 C1 C14 119.2(5)
C1 C2 C3 121.7(5)
C2 C3 C4 120.3(5)
C3 C4 C5 120.3(5)
C4 C5 C6 121.7(5)
C1 C6 C5 118.3(5)
C1 C6 C7 119.5(5)
C5 C6 C7 122.2(5)
C6 C7 C8 122.0(5)
C7 C8 C9 122.2(5)
C7 C8 C13 119.0(5)
C9 C8 C13 118.8(5)
C8 C9 C10 121.4(5)
C9 C10 C11 120.5(5)
C10 C11 C12 120.6(6)
C11 C12 C13 120.9(5)
C8 C13 C12 117.8(5)
C8 C13 C14 119.9(5)
C12 C13 C14 122.3(5)
C1 C14 C13 120.3(4)
C1 C14 C15 120.7(5)
C13 C14 C15 119.0(5)
C14 C15 C16 120.7(5)
C14 C15 N1 117.3(4)
C16 C15 N1 122.0(5)
C15 C16 C17 119.3(5)
C16 C17 C18 119.4(5)
C17 C18 C19 118.3(5)
C18 C19 N1 122.6(5)
C18 C19 C20 122.0(5)
N1 C19 C20 115.4(5)
C15 N1 C19 118.3(4)
C19 C20 N2 117.8(5)
C19 C20 C23 120.9(5)
N2 C20 C23 121.3(5)
C20 N2 C21 114.8(5)
N2 C21 N3 129.1(5)
C21 N3 C22 114.5(5)
N3 C22 C23 121.9(5)
N3 C22 C24 117.3(5)
C23 C22 C24 120.8(5)
C20 C23 C22 118.3(5)
C22 C24 C25 121.6(5)
C22 C24 N4 115.0(5)
C25 C24 N4 123.4(5)
C24 C25 C26 118.5(5)
C25 C26 C27 118.5(5)
C26 C27 C28 119.9(5)
C27 C28 N4 122.2(5)
C27 C28 C29 121.3(5)
N4 C28 C29 116.5(5)
C24 N4 C28 117.5(5)
C28 C29 C30 120.7(5)
C28 C29 C42 118.6(5)
C30 C29 C42 120.7(5)
C29 C30 C31 123.1(5)
C29 C30 C35 119.2(5)
C31 C30 C35 117.7(5)
C30 C31 C32 121.5(6)
C31 C32 C33 120.4(6)
C32 C33 C34 120.3(6)
C33 C34 C35 121.5(6)
C30 C35 C34 118.5(6)
C30 C35 C36 119.3(5)
C34 C35 C36 122.2(5)
C35 C36 C37 122.3(5)
C36 C37 C38 122.4(5)
C36 C37 C42 118.6(5)
C38 C37 C42 119.0(5)
C37 C38 C39 121.3(5)
C38 C39 C40 120.2(6)
C39 C40 C41 120.8(6)
C40 C41 C42 121.3(5)
C29 C42 C37 119.8(5)
C29 C42 C41 123.1(5)
C37 C42 C41 117.2(5)
C44 C43 C48 117.3(5)
C44 C43 C55 133.5(5)
C48 C43 C55 109.0(5)
C43 C44 C45 121.2(5)
C43 C44 N7 122.8(6)
C45 C44 N7 116.0(6)
C44 C45 C46 117.6(5)
C45 C46 C47 123.3(6)
C45 C46 N6 116.3(6)
C47 C46 N6 120.3(6)
C46 C47 C48 116.9(5)
C43 C48 C47 123.7(5)
C43 C48 C49 109.7(5)
C47 C48 C49 126.5(5)
C48 C49 O1 129.8(6)
C48 C49 C50 104.0(5)
O1 C49 C50 126.2(6)
C49 C50 C51 127.3(5)
C49 C50 C55 111.0(5)
C51 C50 C55 121.5(5)
C50 C51 C52 116.2(5)
C51 C52 C53 122.5(6)
C51 C52 N5 118.2(5)
C53 C52 N5 118.9(6)
C52 C53 C54 121.4(6)
C53 C54 C55 119.1(6)
C53 C54 N8 123.0(9)
C53 C54 O8 90.8(4)
C55 C54 N8 117(1)
C55 C54 O8 148.9(5)
C43 C55 C50 106.3(5)
C43 C55 C54 134.3(6)
C50 C55 C54 119.3(6)
C52 N5 O2 116.2(6)
C52 N5 O3 118.4(6)
O2 N5 O3 125.3(7)
C46 N6 O4 116.2(6)
C46 N6 O5 118.7(6)
O4 N6 O5 125.1(6)
C44 N7 O6 120.5(9)
C44 N7 O7 115.8(8)
C44 N7 O9 114.4(5)
O6 N7 O7 121.5(9)
O6 N7 O9 109.3(7)
O7 N7 O9 56.6(5)
N7 O7 N8 107.5(8)
N7 O7 O9 79.7(6)
O6 O7 N8 117.9(7)
O6 O7 O9 82.6(5)
C54 N8 O7 118(1)
C54 N8 O8 104(1)
C54 N8 O9 129(1)
O7 N8 O8 116(1)
O8 N8 O9 125(1)
N7 O9 N8 127.9(8)
N7 O9 O8 140.5(3)
O7 O9 N8 96.7(8)
O7 O9 O8 98.1(3)

loop_
_geom_bond_atom_site_label_1
_geom_bond_atom_site_label_2
_geom_bond_distance
C1 C2 1.425(7)
C1 C6 1.442(7)
C1 C14 1.410(7)
C2 C3 1.353(8)
C3 C4 1.415(8)
C4 C5 1.348(8)
C5 C6 1.422(8)
C6 C7 1.389(7)
C7 C8 1.387(8)
C8 C9 1.419(7)
C8 C13 1.437(7)
C9 C10 1.346(8)
C10 C11 1.411(8)
C11 C12 1.361(7)
C12 C13 1.431(7)
C13 C14 1.407(7)
C14 C15 1.498(7)
C15 C16 1.383(7)
C15 N1 1.340(6)
C16 C17 1.385(7)
C17 C18 1.373(7)
C18 C19 1.392(7)
C19 N1 1.351(6)
C19 C20 1.483(7)
C20 N2 1.340(6)
C20 C23 1.380(7)
N2 C21 1.334(7)
C21 N3 1.326(7)
N3 C22 1.342(6)
C22 C23 1.373(7)
C22 C24 1.500(7)
C24 C25 1.380(7)
C24 N4 1.347(6)
C25 C26 1.382(8)
C26 C27 1.375(8)
C27 C28 1.384(8)
C28 N4 1.340(6)
C28 C29 1.505(7)
C29 C30 1.417(8)
C29 C42 1.403(7)
C30 C31 1.419(8)
C30 C35 1.437(7)
C31 C32 1.365(8)
C32 C33 1.402(9)
C33 C34 1.354(8)
C34 C35 1.420(8)
C35 C36 1.392(8)
C36 C37 1.397(8)
C37 C38 1.421(8)
C37 C42 1.444(7)
C38 C39 1.349(8)
C39 C40 1.410(8)
C40 C41 1.358(8)
C41 C42 1.428(7)
C43 C44 1.385(8)
C43 C48 1.388(8)
C43 C55 1.513(8)
C44 C45 1.399(8)
C44 N7 1.447(9)
C45 C46 1.373(8)
C46 C47 1.378(8)
C46 N6 1.487(8)
C47 C48 1.359(8)
C48 C49 1.508(8)
C49 O1 1.206(6)
C49 C50 1.486(8)
C50 C51 1.397(8)
C50 C55 1.410(8)
C51 C52 1.383(8)
C52 C53 1.359(8)
C52 N5 1.486(8)
C53 C54 1.364(9)
C54 C55 1.380(8)
C54 N8 1.37(2)
C54 O8 2.046(6)
N5 O2 1.234(7)
N5 O3 1.209(7)
O2 O3 2.170(7)
N6 O4 1.238(7)
N6 O5 1.214(7)
O4 O5 2.177(7)
N7 O6 1.16(1)
N7 O7 1.24(1)
N7 O9 1.762(8)
O6 O7 2.09(1)
O7 N8 2.02(2)
O7 O9 1.495(8)
N8 O8 1.22(2)
N8 O9 1.20(2)
O8 O9 2.1504
